data_1514590
loop_
_publ_author_name
'Johnson, Miles W.'
'Shevick, Sophia L.'
'Toste, F. Dean'
'Bergman, Robert G.'

_publ_section_title
;
 Preparation and reactivity of terminal gold(i) amides and phosphides
;
_journal_issue 3
_journal_name_full 'Chemical Science'
_journal_page_first 1023
_journal_paper_doi 10.1039/c2sc21519e
_journal_volume 4
_journal_year 2013
_chemical_formula_sum 'C37 H59 Au B Cl4 F4 N2 P'
_chemical_formula_weight 988.41
_chemical_name_common npm023
_chemical_name_systematic
;
npm023
;
_space_group_IT_number 2
_symmetry_cell_setting triclinic
_symmetry_space_group_name_Hall '-P 1'
_symmetry_space_group_name_H-M 'P -1'
_atom_sites_solution_hydrogens geom
_atom_sites_solution_primary direct
_atom_sites_solution_secondary difmap
_audit_creation_method SHELXL-97
_cell_angle_alpha 96.5550(10)
_cell_angle_beta 108.3860(10)
_cell_angle_gamma 105.0960(10)
_cell_formula_units_Z 2
_cell_length_a 11.9915(6)
_cell_length_b 12.2396(6)
_cell_length_c 16.7165(9)
_cell_measurement_reflns_used 9274
_cell_measurement_temperature 100(2)
_cell_measurement_theta_max 25.35
_cell_measurement_theta_min 2.35
_cell_volume 2195.7(2)
_computing_cell_refinement 'Bruker SAINT'
_computing_data_collection 'Bruker APEX2'
_computing_data_reduction 'Bruker SAINT'
_computing_molecular_graphics ORTEP-32
_computing_publication_material WinGX
_computing_structure_refinement SHELXL-97
_computing_structure_solution SIR-97
_diffrn_ambient_temperature 100(2)
_diffrn_detector_area_resol_mean 8.366
_diffrn_measured_fraction_theta_full 0.999
_diffrn_measured_fraction_theta_max 0.998
_diffrn_measurement_device_type 'Bruker APEX-II CCD'
_diffrn_measurement_method 'phi and omega scans'
_diffrn_radiation_monochromator 'QUAZAR multilayer mirrors'
_diffrn_radiation_source 'microfocus sealed tube'
_diffrn_radiation_type MoK\a
_diffrn_radiation_wavelength 0.71073
_diffrn_reflns_av_R_equivalents 0.0205
_diffrn_reflns_av_sigmaI/netI 0.0124
_diffrn_reflns_limit_h_max 14
_diffrn_reflns_limit_h_min -14
_diffrn_reflns_limit_k_max 14
_diffrn_reflns_limit_k_min -14
_diffrn_reflns_limit_l_max 20
_diffrn_reflns_limit_l_min -20
_diffrn_reflns_number 72223
_diffrn_reflns_theta_full 25.00
_diffrn_reflns_theta_max 25.37
_diffrn_reflns_theta_min 1.31
_exptl_absorpt_coefficient_mu 3.674
_exptl_absorpt_correction_T_max 0.4053
_exptl_absorpt_correction_T_min 0.2609
_exptl_absorpt_correction_type multi-scan
_exptl_absorpt_process_details SADABS
_exptl_crystal_colour colorless
_exptl_crystal_density_diffrn 1.495
_exptl_crystal_density_method 'not measured'
_exptl_crystal_description block
_exptl_crystal_F_000 996
_exptl_crystal_size_max 0.50
_exptl_crystal_size_mid 0.40
_exptl_crystal_size_min 0.30
_refine_diff_density_max 12.228
_refine_diff_density_min -5.646
_refine_diff_density_rms 0.222
_refine_ls_extinction_method none
_refine_ls_goodness_of_fit_ref 1.179
_refine_ls_hydrogen_treatment mixed
_refine_ls_matrix_type full
_refine_ls_number_parameters 469
_refine_ls_number_reflns 8051
_refine_ls_number_restraints 0
_refine_ls_restrained_S_all 1.179
_refine_ls_R_factor_all 0.0683
_refine_ls_R_factor_gt 0.0650
_refine_ls_shift/su_max 0.000
_refine_ls_shift/su_mean 0.000
_refine_ls_structure_factor_coef Fsqd
_refine_ls_weighting_details 'calc w=1/[\s^2^(Fo^2^)+(0.0000P)^2^+49.6006P] where P=(Fo^2^+2Fc^2^)/3'
_refine_ls_weighting_scheme calc
_refine_ls_wR_factor_gt 0.1449
_refine_ls_wR_factor_ref 0.1471
_reflns_number_gt 7702
_reflns_number_total 8051
_reflns_threshold_expression >2sigma(I)
_cod_data_source_file c2sc21519e.txt
_cod_data_source_block npm023
_cod_depositor_comments
;
The following automatic conversions were performed:

'_symmetry_cell_setting' value 'Triclinic' changed to 'triclinic'
according to
/usr/data/users/saulius/automatic-downloads/retrospective/RSC/lib/dictionaries/cif_core.dic
dictionary named 'cif_core.dic' version 2.4.2 from 2011-04-26.

Automatic conversion script
Id: cif_fix_values 2281 2013-09-26 08:29:07Z andrius 
;
_cod_original_cell_volume 2195.71(19)
_cod_original_sg_symbol_H-M P-1
_cod_database_code 1514590

loop_
_symmetry_equiv_pos_as_xyz
'x, y, z'
'-x, -y, -z'

loop_
_atom_site_label
_atom_site_type_symbol
_atom_site_fract_x
_atom_site_fract_y
_atom_site_fract_z
_atom_site_U_iso_or_equiv
_atom_site_adp_type
_atom_site_occupancy
_atom_site_symmetry_multiplicity
_atom_site_calc_flag
_atom_site_refinement_flags
C1 C 0.1227(7) 0.8178(7) 0.7454(5) 0.0143(15) Uani 1 1 d .
C2 C 0.2912(7) 0.9729(7) 0.7848(5) 0.0175(16) Uani 1 1 d .
H2 H 0.3733 1.0235 0.8143 0.021 Uiso 1 1 calc R
C3 C 0.2004(7) 0.9938(7) 0.7220(5) 0.0190(16) Uani 1 1 d .
H3 H 0.2064 1.0615 0.6988 0.023 Uiso 1 1 calc R
C4 C -0.0241(7) 0.8787(7) 0.6354(5) 0.0170(16) Uani 1 1 d .
C5 C -0.0482(7) 0.8292(7) 0.5495(5) 0.0197(17) Uani 1 1 d .
C6 C -0.1685(8) 0.8065(8) 0.4911(6) 0.0243(18) Uani 1 1 d .
H6 H -0.1884 0.7743 0.4320 0.029 Uiso 1 1 calc R
C7 C -0.2581(8) 0.8300(8) 0.5180(6) 0.0270(19) Uani 1 1 d .
H7 H -0.3400 0.8115 0.4776 0.032 Uiso 1 1 calc R
C8 C -0.2314(8) 0.8806(8) 0.6035(6) 0.0269(19) Uani 1 1 d .
H8 H -0.2944 0.8978 0.6206 0.032 Uiso 1 1 calc R
C9 C -0.1118(8) 0.9064(7) 0.6646(5) 0.0225(18) Uani 1 1 d .
C10 C 0.0495(8) 0.7982(7) 0.5200(5) 0.0220(17) Uani 1 1 d .
H10 H 0.1320 0.8391 0.5664 0.026 Uiso 1 1 calc R
C11 C 0.0531(9) 0.8372(9) 0.4371(6) 0.033(2) Uani 1 1 d .
H11A H -0.0264 0.7974 0.3902 0.049 Uiso 1 1 calc R
H11B H 0.1196 0.8181 0.4223 0.049 Uiso 1 1 calc R
H11C H 0.0683 0.9210 0.4456 0.049 Uiso 1 1 calc R
C12 C 0.0302(11) 0.6683(9) 0.5090(7) 0.038(2) Uani 1 1 d .
H12A H 0.0319 0.6450 0.5634 0.057 Uiso 1 1 calc R
H12B H 0.0964 0.6506 0.4928 0.057 Uiso 1 1 calc R
H12C H -0.0501 0.6259 0.4636 0.057 Uiso 1 1 calc R
C13 C -0.0827(8) 0.9636(9) 0.7572(6) 0.027(2) Uani 1 1 d .
H13 H 0.0061 0.9736 0.7901 0.033 Uiso 1 1 calc R
C14 C -0.0981(10) 1.0835(9) 0.7621(7) 0.039(2) Uani 1 1 d .
H14A H -0.0395 1.1325 0.7411 0.059 Uiso 1 1 calc R
H14B H -0.0819 1.1183 0.8220 0.059 Uiso 1 1 calc R
H14C H -0.1828 1.0769 0.7262 0.059 Uiso 1 1 calc R
C15 C -0.1609(9) 0.8861(10) 0.7982(6) 0.036(2) Uani 1 1 d .
H15A H -0.2486 0.8766 0.7684 0.054 Uiso 1 1 calc R
H15B H -0.1362 0.9219 0.8593 0.054 Uiso 1 1 calc R
H15C H -0.1481 0.8101 0.7934 0.054 Uiso 1 1 calc R
C16 C 0.3044(7) 0.8067(7) 0.8600(5) 0.0175(16) Uani 1 1 d .
C17 C 0.3503(7) 0.7222(7) 0.8328(5) 0.0212(17) Uani 1 1 d .
C18 C 0.4048(8) 0.6656(7) 0.8944(6) 0.0248(18) Uani 1 1 d .
H18 H 0.4358 0.6061 0.8780 0.030 Uiso 1 1 calc R
C19 C 0.4142(8) 0.6946(8) 0.9789(6) 0.028(2) Uani 1 1 d .
H19 H 0.4515 0.6549 1.0199 0.033 Uiso 1 1 calc R
C20 C 0.3699(8) 0.7811(8) 1.0048(6) 0.0247(18) Uani 1 1 d .
H20 H 0.3789 0.8011 1.0636 0.030 Uiso 1 1 calc R
C21 C 0.3127(7) 0.8389(7) 0.9458(5) 0.0208(17) Uani 1 1 d .
C22 C 0.3421(8) 0.6901(8) 0.7401(6) 0.0251(19) Uani 1 1 d .
H22 H 0.3075 0.7445 0.7073 0.030 Uiso 1 1 calc R
C23 C 0.4708(9) 0.7031(9) 0.7367(7) 0.037(2) Uani 1 1 d .
H23A H 0.5034 0.6459 0.7644 0.055 Uiso 1 1 calc R
H23B H 0.5263 0.7813 0.7671 0.055 Uiso 1 1 calc R
H23C H 0.4651 0.6905 0.6764 0.055 Uiso 1 1 calc R
C24 C 0.2561(9) 0.5664(9) 0.6966(7) 0.035(2) Uani 1 1 d .
H24A H 0.2532 0.5481 0.6372 0.052 Uiso 1 1 calc R
H24B H 0.1727 0.5600 0.6961 0.052 Uiso 1 1 calc R
H24C H 0.2874 0.5119 0.7288 0.052 Uiso 1 1 calc R
C25 C 0.2587(7) 0.9294(7) 0.9737(5) 0.0216(17) Uani 1 1 d .
H25 H 0.2360 0.9700 0.9252 0.026 Uiso 1 1 calc R
C26 C 0.3516(9) 1.0207(9) 1.0532(6) 0.033(2) Uani 1 1 d .
H26A H 0.3737 0.9838 1.1023 0.050 Uiso 1 1 calc R
H26B H 0.3146 1.0796 1.0666 0.050 Uiso 1 1 calc R
H26C H 0.4262 1.0574 1.0415 0.050 Uiso 1 1 calc R
C27 C 0.1400(9) 0.8715(9) 0.9895(7) 0.035(2) Uani 1 1 d .
H27A H 0.0825 0.8121 0.9383 0.052 Uiso 1 1 calc R
H27B H 0.1013 0.9299 1.0009 0.052 Uiso 1 1 calc R
H27C H 0.1604 0.8354 1.0393 0.052 Uiso 1 1 calc R
C28 C -0.2943(8) 0.4698(8) 0.6292(6) 0.028(2) Uani 1 1 d .
C29 C -0.2602(10) 0.5194(11) 0.5569(7) 0.045(3) Uani 1 1 d .
H29A H -0.3360 0.5102 0.5082 0.067 Uiso 1 1 calc R
H29B H -0.2102 0.4778 0.5379 0.067 Uiso 1 1 calc R
H29C H -0.2127 0.6018 0.5783 0.067 Uiso 1 1 calc R
C30 C -0.3667(10) 0.5345(11) 0.6613(8) 0.047(3) Uani 1 1 d .
H30A H -0.3155 0.6155 0.6865 0.071 Uiso 1 1 calc R
H30B H -0.3915 0.4992 0.7053 0.071 Uiso 1 1 calc R
H30C H -0.4407 0.5313 0.6132 0.071 Uiso 1 1 calc R
C31 C -0.3706(12) 0.3407(11) 0.5922(9) 0.059(3) Uani 1 1 d .
H31A H -0.3957 0.3072 0.6368 0.089 Uiso 1 1 calc R
H31B H -0.3202 0.2992 0.5738 0.089 Uiso 1 1 calc R
H31C H -0.4445 0.3338 0.5426 0.089 Uiso 1 1 calc R
C32 C -0.1477(9) 0.4444(9) 0.8162(7) 0.035(2) Uani 1 1 d .
C33 C -0.0203(11) 0.4379(12) 0.8620(10) 0.062(4) Uani 1 1 d .
H33A H -0.0176 0.4107 0.9152 0.093 Uiso 1 1 calc R
H33B H 0.0407 0.5150 0.8761 0.093 Uiso 1 1 calc R
H33C H -0.0010 0.3839 0.8244 0.093 Uiso 1 1 calc R
C34 C -0.1715(13) 0.5410(12) 0.8710(8) 0.057(3) Uani 1 1 d .
H34A H -0.2537 0.5465 0.8408 0.085 Uiso 1 1 calc R
H34B H -0.1085 0.6153 0.8797 0.085 Uiso 1 1 calc R
H34C H -0.1672 0.5222 0.9271 0.085 Uiso 1 1 calc R
C35 C -0.2469(10) 0.3293(10) 0.8027(9) 0.049(3) Uani 1 1 d .
H35A H -0.2399 0.3087 0.8586 0.073 Uiso 1 1 calc R
H35B H -0.2353 0.2687 0.7655 0.073 Uiso 1 1 calc R
H35C H -0.3290 0.3369 0.7754 0.073 Uiso 1 1 calc R
C36 C 0.2492(10) 0.2528(9) 0.9254(8) 0.041(3) Uani 1 1 d .
H36A H 0.3201 0.2224 0.9427 0.049 Uiso 1 1 calc R
H36B H 0.2078 0.2278 0.8619 0.049 Uiso 1 1 calc R
C37 C 0.4569(12) 1.0295(11) 0.6226(8) 0.054(3) Uani 1 1 d .
H37A H 0.4989 1.0896 0.5975 0.065 Uiso 1 1 calc R
H37B H 0.3872 1.0509 0.6319 0.065 Uiso 1 1 calc R
B1 B 0.3923(10) 0.2935(9) 0.7575(7) 0.026(2) Uani 1 1 d .
N1 N 0.0974(6) 0.8967(5) 0.6985(4) 0.0140(13) Uani 1 1 d .
N2 N 0.2414(6) 0.8640(5) 0.7975(4) 0.0153(13) Uani 1 1 d .
F1 F 0.2657(5) 0.2773(5) 0.7345(4) 0.0360(13) Uani 1 1 d .
F2 F 0.4600(6) 0.4078(5) 0.7904(5) 0.0465(16) Uani 1 1 d .
F3 F 0.4139(7) 0.2524(7) 0.6844(4) 0.062(2) Uani 1 1 d .
F4 F 0.4269(6) 0.2297(5) 0.8188(4) 0.0481(17) Uani 1 1 d .
P1 P -0.1438(2) 0.4850(2) 0.71371(17) 0.0297(5) Uani 1 1 d .
Au1 Au -0.00121(3) 0.66197(3) 0.73511(2) 0.02554(12) Uani 1 1 d .
Cl1 Cl 0.1440(2) 0.1936(2) 0.97477(19) 0.0435(6) Uani 1 1 d .
Cl2 Cl 0.3034(3) 0.4028(2) 0.9535(3) 0.0582(9) Uani 1 1 d .
Cl3 Cl 0.5613(3) 1.0246(3) 0.7214(2) 0.0553(8) Uani 1 1 d .
Cl4 Cl 0.3999(3) 0.8954(4) 0.5504(3) 0.0733(10) Uani 1 1 d .
H1 H -0.104(10) 0.391(10) 0.681(7) 0.05(3) Uiso 1 1 d .

loop_
_atom_site_aniso_label
_atom_site_aniso_U_11
_atom_site_aniso_U_22
_atom_site_aniso_U_33
_atom_site_aniso_U_23
_atom_site_aniso_U_13
_atom_site_aniso_U_12
C1 0.016(4) 0.017(4) 0.015(4) 0.001(3) 0.012(3) 0.007(3)
C2 0.014(4) 0.015(4) 0.024(4) 0.003(3) 0.010(3) 0.004(3)
C3 0.019(4) 0.015(4) 0.023(4) 0.002(3) 0.010(3) 0.003(3)
C4 0.015(4) 0.019(4) 0.017(4) 0.006(3) 0.006(3) 0.005(3)
C5 0.019(4) 0.018(4) 0.022(4) 0.008(3) 0.007(3) 0.004(3)
C6 0.022(4) 0.028(5) 0.019(4) 0.008(4) 0.004(3) 0.005(4)
C7 0.018(4) 0.032(5) 0.028(5) 0.011(4) 0.003(4) 0.007(4)
C8 0.017(4) 0.037(5) 0.032(5) 0.012(4) 0.011(4) 0.013(4)
C9 0.019(4) 0.026(4) 0.022(4) 0.007(4) 0.008(3) 0.005(3)
C10 0.026(4) 0.023(4) 0.018(4) 0.002(3) 0.010(3) 0.009(4)
C11 0.032(5) 0.042(6) 0.033(5) 0.015(4) 0.018(4) 0.015(4)
C12 0.058(7) 0.032(5) 0.043(6) 0.012(5) 0.031(5) 0.024(5)
C13 0.018(4) 0.045(6) 0.024(5) 0.009(4) 0.012(4) 0.013(4)
C14 0.042(6) 0.046(6) 0.031(5) 0.002(5) 0.016(5) 0.014(5)
C15 0.034(5) 0.055(7) 0.025(5) 0.013(5) 0.018(4) 0.013(5)
C16 0.011(4) 0.019(4) 0.020(4) 0.007(3) 0.004(3) 0.001(3)
C17 0.015(4) 0.020(4) 0.025(4) 0.004(3) 0.007(3) 0.001(3)
C18 0.020(4) 0.022(4) 0.032(5) 0.005(4) 0.009(4) 0.007(3)
C19 0.019(4) 0.027(5) 0.033(5) 0.014(4) 0.004(4) 0.005(4)
C20 0.020(4) 0.028(5) 0.022(4) 0.006(4) 0.006(3) 0.003(4)
C21 0.013(4) 0.022(4) 0.024(4) 0.005(3) 0.006(3) 0.000(3)
C22 0.030(5) 0.023(4) 0.025(4) 0.002(4) 0.012(4) 0.012(4)
C23 0.035(5) 0.043(6) 0.041(6) 0.006(5) 0.024(5) 0.015(5)
C24 0.033(5) 0.036(5) 0.034(5) -0.004(4) 0.013(4) 0.013(4)
C25 0.017(4) 0.027(4) 0.019(4) 0.004(3) 0.007(3) 0.005(3)
C26 0.028(5) 0.037(5) 0.034(5) -0.008(4) 0.011(4) 0.014(4)
C27 0.028(5) 0.034(5) 0.046(6) 0.002(4) 0.023(5) 0.008(4)
C28 0.020(4) 0.028(5) 0.030(5) 0.001(4) 0.008(4) 0.001(4)
C29 0.033(6) 0.064(8) 0.034(6) 0.005(5) 0.013(5) 0.012(5)
C30 0.029(5) 0.059(7) 0.048(7) 0.002(6) 0.006(5) 0.020(5)
C31 0.044(7) 0.042(7) 0.068(9) -0.003(6) 0.007(6) -0.003(6)
C32 0.032(5) 0.034(5) 0.039(6) 0.016(4) 0.014(4) 0.005(4)
C33 0.043(7) 0.063(8) 0.078(10) 0.045(8) 0.013(7) 0.011(6)
C34 0.066(8) 0.068(9) 0.043(7) 0.018(6) 0.026(6) 0.020(7)
C35 0.039(6) 0.039(6) 0.073(8) 0.037(6) 0.022(6) 0.007(5)
C36 0.035(6) 0.036(6) 0.058(7) 0.014(5) 0.026(5) 0.009(5)
C37 0.060(8) 0.060(8) 0.061(8) 0.029(7) 0.030(7) 0.031(7)
B1 0.028(5) 0.021(5) 0.027(5) 0.004(4) 0.007(4) 0.009(4)
N1 0.015(3) 0.016(3) 0.016(3) 0.002(3) 0.010(3) 0.006(3)
N2 0.013(3) 0.015(3) 0.016(3) 0.002(3) 0.006(3) 0.003(3)
F1 0.028(3) 0.033(3) 0.040(3) 0.009(3) 0.005(2) 0.007(2)
F2 0.039(3) 0.023(3) 0.071(4) 0.005(3) 0.019(3) 0.003(3)
F3 0.057(4) 0.100(6) 0.028(3) -0.008(4) 0.005(3) 0.044(4)
F4 0.036(3) 0.040(3) 0.051(4) 0.026(3) -0.004(3) 0.002(3)
P1 0.0262(12) 0.0245(12) 0.0396(14) 0.0072(10) 0.0142(11) 0.0069(10)
Au1 0.01663(17) 0.02490(19) 0.02785(19) 0.01232(14) 0.00260(13) -0.00144(13)
Cl1 0.0356(13) 0.0414(14) 0.0588(17) 0.0184(13) 0.0252(13) 0.0075(11)
Cl2 0.0546(18) 0.0317(14) 0.105(3) 0.0178(15) 0.0495(19) 0.0134(13)
Cl3 0.0416(16) 0.068(2) 0.0611(19) 0.0144(16) 0.0204(14) 0.0228(15)
Cl4 0.059(2) 0.076(2) 0.069(2) 0.0026(19) 0.0196(18) 0.0038(18)

loop_
_atom_type_symbol
_atom_type_description
_atom_type_scat_dispersion_real
_atom_type_scat_dispersion_imag
_atom_type_scat_source
C C 0.0033 0.0016 'International Tables Vol C Tables 4.2.6.8 and 6.1.1.4'
H H 0.0000 0.0000 'International Tables Vol C Tables 4.2.6.8 and 6.1.1.4'
B B 0.0013 0.0007 'International Tables Vol C Tables 4.2.6.8 and 6.1.1.4'
N N 0.0061 0.0033 'International Tables Vol C Tables 4.2.6.8 and 6.1.1.4'
F F 0.0171 0.0103 'International Tables Vol C Tables 4.2.6.8 and 6.1.1.4'
P P 0.1023 0.0942 'International Tables Vol C Tables 4.2.6.8 and 6.1.1.4'
Au Au -2.0133 8.8022 'International Tables Vol C Tables 4.2.6.8 and 6.1.1.4'
Cl Cl 0.1484 0.1585 'International Tables Vol C Tables 4.2.6.8 and 6.1.1.4'

loop_
_geom_angle_atom_site_label_1
_geom_angle_atom_site_label_2
_geom_angle_atom_site_label_3
_geom_angle
N2 C1 N1 105.9(7)
N2 C1 Au1 129.4(6)
N1 C1 Au1 124.8(6)
C3 C2 N2 106.9(7)
C3 C2 H2 126.6
N2 C2 H2 126.6
C2 C3 N1 106.2(7)
C2 C3 H3 126.9
N1 C3 H3 126.9
C9 C4 C5 123.9(7)
C9 C4 N1 117.8(7)
C5 C4 N1 118.2(7)
C6 C5 C4 116.8(8)
C6 C5 C10 120.6(8)
C4 C5 C10 122.5(7)
C7 C6 C5 120.8(8)
C7 C6 H6 119.6
C5 C6 H6 119.6
C6 C7 C8 121.2(8)
C6 C7 H7 119.4
C8 C7 H7 119.4
C7 C8 C9 120.3(8)
C7 C8 H8 119.9
C9 C8 H8 119.9
C4 C9 C8 116.9(8)
C4 C9 C13 123.1(7)
C8 C9 C13 120.0(8)
C5 C10 C11 112.7(7)
C5 C10 C12 110.7(7)
C11 C10 C12 110.2(7)
C5 C10 H10 107.7
C11 C10 H10 107.7
C12 C10 H10 107.7
C10 C11 H11A 109.5
C10 C11 H11B 109.5
H11A C11 H11B 109.5
C10 C11 H11C 109.5
H11A C11 H11C 109.5
H11B C11 H11C 109.5
C10 C12 H12A 109.5
C10 C12 H12B 109.5
H12A C12 H12B 109.5
C10 C12 H12C 109.5
H12A C12 H12C 109.5
H12B C12 H12C 109.5
C9 C13 C14 110.4(8)
C9 C13 C15 110.8(8)
C14 C13 C15 112.5(8)
C9 C13 H13 107.6
C14 C13 H13 107.6
C15 C13 H13 107.6
C13 C14 H14A 109.5
C13 C14 H14B 109.5
H14A C14 H14B 109.5
C13 C14 H14C 109.5
H14A C14 H14C 109.5
H14B C14 H14C 109.5
C13 C15 H15A 109.5
C13 C15 H15B 109.5
H15A C15 H15B 109.5
C13 C15 H15C 109.5
H15A C15 H15C 109.5
H15B C15 H15C 109.5
C17 C16 C21 123.6(8)
C17 C16 N2 119.3(7)
C21 C16 N2 117.1(7)
C16 C17 C18 117.1(8)
C16 C17 C22 122.7(8)
C18 C17 C22 120.2(8)
C19 C18 C17 120.8(8)
C19 C18 H18 119.6
C17 C18 H18 119.6
C18 C19 C20 120.9(8)
C18 C19 H19 119.6
C20 C19 H19 119.6
C19 C20 C21 120.7(8)
C19 C20 H20 119.6
C21 C20 H20 119.6
C20 C21 C16 116.8(8)
C20 C21 C25 120.5(8)
C16 C21 C25 122.7(7)
C17 C22 C23 110.5(8)
C17 C22 C24 111.4(8)
C23 C22 C24 110.0(8)
C17 C22 H22 108.3
C23 C22 H22 108.3
C24 C22 H22 108.3
C22 C23 H23A 109.5
C22 C23 H23B 109.5
H23A C23 H23B 109.5
C22 C23 H23C 109.5
H23A C23 H23C 109.5
H23B C23 H23C 109.5
C22 C24 H24A 109.5
C22 C24 H24B 109.5
H24A C24 H24B 109.5
C22 C24 H24C 109.5
H24A C24 H24C 109.5
H24B C24 H24C 109.5
C21 C25 C26 112.4(7)
C21 C25 C27 110.5(7)
C26 C25 C27 110.8(7)
C21 C25 H25 107.7
C26 C25 H25 107.7
C27 C25 H25 107.7
C25 C26 H26A 109.5
C25 C26 H26B 109.5
H26A C26 H26B 109.5
C25 C26 H26C 109.5
H26A C26 H26C 109.5
H26B C26 H26C 109.5
C25 C27 H27A 109.5
C25 C27 H27B 109.5
H27A C27 H27B 109.5
C25 C27 H27C 109.5
H27A C27 H27C 109.5
H27B C27 H27C 109.5
C30 C28 C29 110.5(9)
C30 C28 C31 110.8(9)
C29 C28 C31 107.7(9)
C30 C28 P1 112.3(7)
C29 C28 P1 104.9(6)
C31 C28 P1 110.5(8)
C28 C29 H29A 109.5
C28 C29 H29B 109.5
H29A C29 H29B 109.5
C28 C29 H29C 109.5
H29A C29 H29C 109.5
H29B C29 H29C 109.5
C28 C30 H30A 109.5
C28 C30 H30B 109.5
H30A C30 H30B 109.5
C28 C30 H30C 109.5
H30A C30 H30C 109.5
H30B C30 H30C 109.5
C28 C31 H31A 109.5
C28 C31 H31B 109.5
H31A C31 H31B 109.5
C28 C31 H31C 109.5
H31A C31 H31C 109.5
H31B C31 H31C 109.5
C33 C32 C35 111.0(9)
C33 C32 C34 109.3(10)
C35 C32 C34 108.9(10)
C33 C32 P1 105.1(8)
C35 C32 P1 112.9(8)
C34 C32 P1 109.6(7)
C32 C33 H33A 109.5
C32 C33 H33B 109.5
H33A C33 H33B 109.5
C32 C33 H33C 109.5
H33A C33 H33C 109.5
H33B C33 H33C 109.5
C32 C34 H34A 109.5
C32 C34 H34B 109.5
H34A C34 H34B 109.5
C32 C34 H34C 109.5
H34A C34 H34C 109.5
H34B C34 H34C 109.5
C32 C35 H35A 109.5
C32 C35 H35B 109.5
H35A C35 H35B 109.5
C32 C35 H35C 109.5
H35A C35 H35C 109.5
H35B C35 H35C 109.5
Cl2 C36 Cl1 112.1(6)
Cl2 C36 H36A 109.2
Cl1 C36 H36A 109.2
Cl2 C36 H36B 109.2
Cl1 C36 H36B 109.2
H36A C36 H36B 107.9
Cl3 C37 Cl4 110.9(7)
Cl3 C37 H37A 109.4
Cl4 C37 H37A 109.4
Cl3 C37 H37B 109.4
Cl4 C37 H37B 109.4
H37A C37 H37B 108.0
F2 B1 F4 109.3(8)
F2 B1 F3 110.3(9)
F4 B1 F3 108.7(8)
F2 B1 F1 111.2(8)
F4 B1 F1 108.9(8)
F3 B1 F1 108.4(8)
C1 N1 C3 110.5(7)
C1 N1 C4 122.3(6)
C3 N1 C4 127.2(7)
C1 N2 C2 110.5(7)
C1 N2 C16 123.2(6)
C2 N2 C16 126.2(6)
C32 P1 C28 117.3(4)
C32 P1 Au1 112.4(3)
C28 P1 Au1 111.7(3)
C32 P1 H1 99(4)
C28 P1 H1 105(4)
Au1 P1 H1 111(4)
C1 Au1 P1 176.2(2)

loop_
_geom_bond_atom_site_label_1
_geom_bond_atom_site_label_2
_geom_bond_distance
C1 N2 1.338(10)
C1 N1 1.348(10)
C1 Au1 2.040(8)
C2 C3 1.355(12)
C2 N2 1.382(10)
C2 H2 0.9500
C3 N1 1.384(10)
C3 H3 0.9500
C4 C9 1.390(12)
C4 C5 1.399(11)
C4 N1 1.447(10)
C5 C6 1.398(12)
C5 C10 1.521(11)
C6 C7 1.370(13)
C6 H6 0.9500
C7 C8 1.390(13)
C7 H7 0.9500
C8 C9 1.402(12)
C8 H8 0.9500
C9 C13 1.515(12)
C10 C11 1.526(12)
C10 C12 1.526(12)
C10 H10 1.0000
C11 H11A 0.9800
C11 H11B 0.9800
C11 H11C 0.9800
C12 H12A 0.9800
C12 H12B 0.9800
C12 H12C 0.9800
C13 C14 1.523(14)
C13 C15 1.530(13)
C13 H13 1.0000
C14 H14A 0.9800
C14 H14B 0.9800
C14 H14C 0.9800
C15 H15A 0.9800
C15 H15B 0.9800
C15 H15C 0.9800
C16 C17 1.388(12)
C16 C21 1.407(12)
C16 N2 1.449(10)
C17 C18 1.395(12)
C17 C22 1.520(12)
C18 C19 1.377(13)
C18 H18 0.9500
C19 C20 1.387(13)
C19 H19 0.9500
C20 C21 1.389(12)
C20 H20 0.9500
C21 C25 1.520(12)
C22 C23 1.530(13)
C22 C24 1.532(13)
C22 H22 1.0000
C23 H23A 0.9800
C23 H23B 0.9800
C23 H23C 0.9800
C24 H24A 0.9800
C24 H24B 0.9800
C24 H24C 0.9800
C25 C26 1.527(12)
C25 C27 1.534(12)
C25 H25 1.0000
C26 H26A 0.9800
C26 H26B 0.9800
C26 H26C 0.9800
C27 H27A 0.9800
C27 H27B 0.9800
C27 H27C 0.9800
C28 C30 1.492(14)
C28 C29 1.531(14)
C28 C31 1.544(14)
C28 P1 1.856(9)
C29 H29A 0.9800
C29 H29B 0.9800
C29 H29C 0.9800
C30 H30A 0.9800
C30 H30B 0.9800
C30 H30C 0.9800
C31 H31A 0.9800
C31 H31B 0.9800
C31 H31C 0.9800
C32 C33 1.505(15)
C32 C35 1.528(13)
C32 C34 1.553(17)
C32 P1 1.848(10)
C33 H33A 0.9800
C33 H33B 0.9800
C33 H33C 0.9800
C34 H34A 0.9800
C34 H34B 0.9800
C34 H34C 0.9800
C35 H35A 0.9800
C35 H35B 0.9800
C35 H35C 0.9800
C36 Cl2 1.734(11)
C36 Cl1 1.764(10)
C36 H36A 0.9900
C36 H36B 0.9900
C37 Cl3 1.748(13)
C37 Cl4 1.748(14)
C37 H37A 0.9900
C37 H37B 0.9900
B1 F2 1.367(12)
B1 F4 1.385(12)
B1 F3 1.392(12)
B1 F1 1.397(12)
P1 Au1 2.292(2)
P1 H1 1.46(11)
